data_7120725
loop_
_publ_author_name
'Hevia, Eva'
'Davin, Laia'
'McLellan, Ross'
'Kennedy, Alan'

_publ_section_title
;
 Ligand-induced reactivity of \b-diketiminate magnesium complexes for
 regioselective functionalization of fluoroarenes via C-H or C-F bond
 activations
;
_journal_name_full 'Chem. Commun.'
_journal_paper_doi 10.1039/C7CC07193K
_journal_year 2017
_chemical_formula_moiety 'C39 H50 F4 Mg N2 O'
_chemical_formula_sum 'C39 H50 F4 Mg N2 O'
_chemical_formula_weight 663.14
_chemical_properties_physical Air-sensitive,Moisture-sensitive,Oxygen-sensitive
_space_group_crystal_system monoclinic
_space_group_IT_number 14
_space_group_name_H-M_alt 'P 1 21/n 1'
_symmetry_Int_Tables_number 14
_symmetry_space_group_name_Hall '-P 2yn'
_symmetry_space_group_name_H-M 'P 1 21/n 1'
_atom_sites_solution_primary iterative
_audit_creation_date 2016-04-18
_audit_creation_method
;
Olex2 1.2
(compiled Jan 19 2015 12:28:14 for OlexSys, GUI svn.r4998)
;
_audit_update_record
;
2017-08-06 deposited with the CCDC.
2017-09-29 downloaded from the CCDC.
;
_cell_angle_alpha 90
_cell_angle_beta 97.499(3)
_cell_angle_gamma 90
_cell_formula_units_Z 4
_cell_length_a 12.4430(4)
_cell_length_b 16.6363(6)
_cell_length_c 18.2241(6)
_cell_measurement_reflns_used 6350
_cell_measurement_temperature 123(1)
_cell_measurement_theta_max 72.5880
_cell_measurement_theta_min 3.6170
_cell_volume 3740.2(2)
_computing_molecular_graphics 'Olex2 (Dolomanov et al., 2009)'
_computing_publication_material 'Olex2 (Dolomanov et al., 2009)'
_computing_structure_refinement 'olex2.refine (Bourhis et al., 2015)'
_computing_structure_solution 'olex2.solve (Bourhis et al., 2015)'
_diffrn_ambient_temperature 123.15
_diffrn_measured_fraction_theta_full 0.9959
_diffrn_measured_fraction_theta_max 0.9783
_diffrn_measurement_device_type 'Oxford Diffraction Gemini S'
_diffrn_measurement_method '\w scans'
_diffrn_radiation_type 'Cu K\a'
_diffrn_radiation_wavelength 1.54184
_diffrn_reflns_av_R_equivalents 0.0246
_diffrn_reflns_av_unetI/netI 0.0302
_diffrn_reflns_limit_h_max 15
_diffrn_reflns_limit_h_min -14
_diffrn_reflns_limit_k_max 18
_diffrn_reflns_limit_k_min -20
_diffrn_reflns_limit_l_max 22
_diffrn_reflns_limit_l_min -22
_diffrn_reflns_number 15184
_diffrn_reflns_theta_full 70.0000
_diffrn_reflns_theta_max 73.17
_diffrn_reflns_theta_min 3.61
_exptl_absorpt_coefficient_mu 0.833
_exptl_absorpt_correction_T_max 1.00000
_exptl_absorpt_correction_T_min 0.77231
_exptl_absorpt_correction_type multi-scan
_exptl_absorpt_process_details
;
CrysAlisPro, Agilent Technologies,
Version 1.171.37.35 (release 13-08-2014 CrysAlis171 .NET)
(compiled Aug 13 2014,18:06:01)
Empirical absorption correction using spherical harmonics,
 implemented in SCALE3 ABSPACK scaling algorithm.
;
_exptl_crystal_colour colourless
_exptl_crystal_colour_primary colourless
_exptl_crystal_density_diffrn 1.1776
_exptl_crystal_description hexagonal
_exptl_crystal_F_000 1421.1513
_exptl_crystal_size_max 0.4
_exptl_crystal_size_mid 0.4
_exptl_crystal_size_min 0.2
_refine_diff_density_max 0.4161
_refine_diff_density_min -0.2267
_refine_diff_density_rms 0.0599
_refine_ls_d_res_high 0.8054
_refine_ls_d_res_low 12.2386
_refine_ls_goodness_of_fit_ref 1.0423
_refine_ls_hydrogen_treatment constr
_refine_ls_matrix_type full
_refine_ls_number_constraints 90
_refine_ls_number_parameters 445
_refine_ls_number_reflns 7339
_refine_ls_number_restraints 4
_refine_ls_restrained_S_all 1.0420
_refine_ls_R_factor_all 0.0642
_refine_ls_R_factor_gt 0.0539
_refine_ls_shift/su_max 0.0008
_refine_ls_shift/su_mean 0.0000
_refine_ls_structure_factor_coef Fsqd
_refine_ls_weighting_details 'w=1/[\s^2^(Fo^2^)+(0.0941P)^2^+1.0795P] where P=(Fo^2^+2Fc^2^)/3'
_refine_ls_weighting_scheme calc
_refine_ls_wR_factor_gt 0.1511
_refine_ls_wR_factor_ref 0.1603
_reflns_Friedel_coverage 0.0
_reflns_limit_h_max 11
_reflns_limit_h_min -15
_reflns_limit_k_max 20
_reflns_limit_k_min 0
_reflns_limit_l_max 22
_reflns_limit_l_min -11
_reflns_number_gt 6085
_reflns_number_total 7339
_reflns_threshold_expression I>=2u(I)
_cod_data_source_file c7cc07193k2.cif
_cod_data_source_block ld404
_cod_database_code 7120725
_olex2_refinement_description
;
1. Fixed Uiso
 At 1.2 times of:
  All C(H) groups, All C(H,H) groups
 At 1.5 times of:
  All C(H,H,H) groups
2. Restrained distances
 C25-C24 = C25A-C24A = C24-C26 = C24A-C26A
 1.53 with sigma of 0.01
3. Uiso/Uaniso restraints and constraints
Uanis(C24) = Uanis(C24A)
Uanis(C25) = Uanis(C25A)
Uanis(C26) = Uanis(C26A)
4. Others
 Sof(C25A)=Sof(H25d)=Sof(H25e)=Sof(H25f)=Sof(C24A)=Sof(H24A)=Sof(C26A)=
 Sof(H26d)=Sof(H26e)=Sof(H26f)=1-FVAR(1)
 Sof(C24)=Sof(H24)=Sof(C25)=Sof(H25a)=Sof(H25b)=Sof(H25c)=Sof(C26)=Sof(H26a)=
 Sof(H26b)=Sof(H26c)=FVAR(1)
5.a Ternary CH refined with riding coordinates:
 C27(H27), C10(H10), C7(H7), C24(H24), C24A(H24A)
5.b Secondary CH2 refined with riding coordinates:
 C39(H39a,H39b), C37(H37a,H37b), C38(H38a,H38b), C36(H36a,H36b)
5.c Aromatic/amide H refined with riding coordinates:
 C15(H15), C33(H33), C3(H3), C5(H5), C4(H4), C22(H22), C20(H20), C21(H21)
5.d Idealised Me refined as rotating group:
 C17(H17a,H17b,H17c), C13(H13a,H13b,H13c), C29(H29a,H29b,H29c), C12(H12a,H12b,
 H12c), C9(H9a,H9b,H9c), C28(H28a,H28b,H28c), C8(H8a,H8b,H8c), C11(H11a,H11b,
 H11c), C25(H25a,H25b,H25c), C26(H26a,H26b,H26c), C25A(H25d,H25e,H25f),
 C26A(H26d,H26e,H26f)
;
_olex2_submission_original_sample_id LD404
_olex2_submission_special_instructions 'No special instructions were received'

loop_
_space_group_symop_id
_space_group_symop_operation_xyz
1 x,y,z
2 -x+1/2,y+1/2,-z+1/2
3 -x,-y,-z
4 x-1/2,-y-1/2,z-1/2

loop_
_atom_site_label
_atom_site_type_symbol
_atom_site_fract_x
_atom_site_fract_y
_atom_site_fract_z
_atom_site_U_iso_or_equiv
_atom_site_adp_type
_atom_site_occupancy
_atom_site_refinement_flags_posn
_atom_site_disorder_group
Mg1 Mg 0.47919(4) 0.31733(4) 0.18521(3) 0.03276(16) Uani 1.000000 . .
F4 F 0.36994(10) 0.34146(7) 0.01304(7) 0.0467(3) Uani 1.000000 . .
F3 F 0.36369(10) 0.25355(8) -0.10974(6) 0.0507(3) Uani 1.000000 . .
F1 F 0.58233(11) 0.14068(8) 0.14605(7) 0.0577(4) Uani 1.000000 . .
F2 F 0.58315(13) 0.05699(9) 0.02225(8) 0.0692(4) Uani 1.000000 . .
N2 N 0.33878(11) 0.37189(9) 0.20482(8) 0.0344(3) Uani 1.000000 . .
O1 O 0.52156(10) 0.24278(8) 0.27227(7) 0.0398(3) Uani 1.000000 . .
N1 N 0.56470(12) 0.42162(9) 0.18780(8) 0.0340(3) Uani 1.000000 . .
C1 C 0.67954(14) 0.42987(11) 0.21064(10) 0.0343(4) Uani 1.000000 . .
C30 C 0.47505(14) 0.24484(12) 0.08585(10) 0.0376(4) Uani 1.000000 . .
C18 C 0.25739(14) 0.32975(11) 0.23870(10) 0.0371(4) Uani 1.000000 . .
C14 C 0.51082(15) 0.48576(12) 0.15881(10) 0.0391(4) Uani 1.000000 . .
C16 C 0.31934(15) 0.44483(12) 0.17813(11) 0.0397(4) Uani 1.000000 . .
C31 C 0.52577(16) 0.17170(13) 0.08282(11) 0.0435(4) Uani 1.000000 . .
C2 C 0.75484(15) 0.40475(12) 0.16437(10) 0.0404(4) Uani 1.000000 . .
C35 C 0.42261(14) 0.26951(11) 0.01825(10) 0.0373(4) Uani 1.000000 . .
C15 C 0.39741(15) 0.49343(12) 0.15062(11) 0.0428(4) Uani 1.000000 . .
H15 H 0.36920(15) 0.53831(12) 0.12214(11) 0.0514(5) Uiso 1.000000 R .
C33 C 0.47233(17) 0.15307(13) -0.04651(11) 0.0460(5) Uani 1.000000 . .
H33 H 0.47131(17) 0.12249(13) -0.09062(11) 0.0552(5) Uiso 1.000000 R .
C19 C 0.25798(17) 0.33529(13) 0.31581(12) 0.0461(5) Uani 1.000000 . .
C3 C 0.86540(16) 0.41053(13) 0.19073(11) 0.0450(4) Uani 1.000000 . .
H3 H 0.91721(16) 0.39279(13) 0.16034(11) 0.0540(5) Uiso 1.000000 R .
C32 C 0.52695(17) 0.12675(13) 0.01962(12) 0.0472(5) Uani 1.000000 . .
C27 C 0.18576(17) 0.26741(15) 0.11368(12) 0.0511(5) Uani 1.000000 . .
H27 H 0.24790(17) 0.29929(15) 0.09936(12) 0.0613(6) Uiso 1.000000 R .
C6 C 0.71473(15) 0.45996(12) 0.28150(10) 0.0388(4) Uani 1.000000 . .
C34 C 0.41944(15) 0.22531(13) -0.04603(10) 0.0395(4) Uani 1.000000 . .
C5 C 0.82565(16) 0.46595(13) 0.30466(11) 0.0435(4) Uani 1.000000 . .
H5 H 0.85025(16) 0.48733(13) 0.35223(11) 0.0522(5) Uiso 1.000000 R .
C17 C 0.20774(18) 0.48226(16) 0.17553(16) 0.0597(6) Uani 1.000000 . .
H17a H 0.1651(6) 0.4706(11) 0.1276(5) 0.0896(9) Uiso 1.000000 GR .
H17b H 0.1710(7) 0.4598(9) 0.2153(7) 0.0896(9) Uiso 1.000000 GR .
H17c H 0.21497(19) 0.5406(2) 0.1820(12) 0.0896(9) Uiso 1.000000 GR .
C39 C 0.45748(16) 0.17219(13) 0.28596(12) 0.0460(5) Uani 1.000000 . .
H39a H 0.38594(16) 0.18828(13) 0.29935(12) 0.0552(5) Uiso 1.000000 R .
H39b H 0.44610(16) 0.13742(13) 0.24155(12) 0.0552(5) Uiso 1.000000 R .
C4 C 0.90045(16) 0.44131(14) 0.25959(12) 0.0457(5) Uani 1.000000 . .
H4 H 0.97584(16) 0.44566(14) 0.27619(12) 0.0549(5) Uiso 1.000000 R .
C10 C 0.63539(17) 0.48642(16) 0.33387(12) 0.0539(6) Uani 1.000000 . .
H10 H 0.56095(17) 0.46887(16) 0.31256(12) 0.0647(7) Uiso 1.000000 R .
C23 C 0.18338(15) 0.27936(14) 0.19620(11) 0.0443(4) Uani 1.000000 . .
C7 C 0.72171(17) 0.37001(17) 0.08797(12) 0.0549(6) Uani 1.000000 . .
H7 H 0.64090(17) 0.37285(17) 0.07733(12) 0.0659(7) Uiso 1.000000 R .
C13 C 0.57189(17) 0.55636(14) 0.13285(14) 0.0525(5) Uani 1.000000 . .
H13a H 0.6048(13) 0.5872(7) 0.17578(15) 0.0788(8) Uiso 1.000000 GR .
H13b H 0.6288(10) 0.53687(15) 0.1049(9) 0.0788(8) Uiso 1.000000 GR .
H13c H 0.5217(3) 0.5908(6) 0.1010(9) 0.0788(8) Uiso 1.000000 GR .
C22 C 0.10778(19) 0.23777(17) 0.23126(14) 0.0591(6) Uani 1.000000 . .
H22 H 0.05677(19) 0.20387(17) 0.20290(14) 0.0709(7) Uiso 1.000000 R .
C37 C 0.63830(18) 0.14791(15) 0.33693(14) 0.0545(5) Uani 1.000000 . .
H37a H 0.68791(18) 0.14445(15) 0.38394(14) 0.0654(6) Uiso 1.000000 R .
H37b H 0.66358(18) 0.11048(15) 0.30058(14) 0.0654(6) Uiso 1.000000 R .
C29 C 0.2049(2) 0.17956(18) 0.09564(17) 0.0710(8) Uani 1.000000 . .
H29a H 0.2705(11) 0.1603(5) 0.1262(10) 0.1066(11) Uiso 1.000000 GR .
H29b H 0.1426(9) 0.1474(3) 0.1059(13) 0.1066(11) Uiso 1.000000 GR .
H29c H 0.214(2) 0.1745(3) 0.0432(4) 0.1066(11) Uiso 1.000000 GR .
C38 C 0.52258(18) 0.12918(14) 0.34904(13) 0.0508(5) Uani 1.000000 . .
H38a H 0.50654(18) 0.15008(14) 0.39731(13) 0.0610(6) Uiso 1.000000 R .
H38b H 0.50848(18) 0.07061(14) 0.34674(13) 0.0610(6) Uiso 1.000000 R .
C36 C 0.63200(18) 0.23181(14) 0.30799(14) 0.0544(6) Uani 1.000000 . .
H36a H 0.68417(18) 0.23970(14) 0.27199(14) 0.0653(7) Uiso 1.000000 R .
H36b H 0.64884(18) 0.27076(14) 0.34894(14) 0.0653(7) Uiso 1.000000 R .
C12 C 0.6619(3) 0.44900(19) 0.41015(15) 0.0727(8) Uani 1.000000 . .
H12a H 0.666(2) 0.3904(2) 0.40536(18) 0.1090(12) Uiso 1.000000 GR .
H12b H 0.7317(10) 0.4696(11) 0.4338(6) 0.1090(12) Uiso 1.000000 GR .
H12c H 0.6051(10) 0.4628(12) 0.4405(5) 0.1090(12) Uiso 1.000000 GR .
C20 C 0.1802(2) 0.29227(16) 0.34797(13) 0.0553(5) Uani 1.000000 . .
H20 H 0.1790(2) 0.29592(16) 0.39988(13) 0.0664(7) Uiso 1.000000 R .
C21 C 0.1053(2) 0.24469(17) 0.30640(15) 0.0644(7) Uani 1.000000 . .
H21 H 0.0520(2) 0.21671(17) 0.32929(15) 0.0773(8) Uiso 1.000000 R .
C9 C 0.7691(2) 0.4177(2) 0.02756(14) 0.0822(10) Uani 1.000000 . .
H9a H 0.7454(18) 0.4738(4) 0.0286(10) 0.1233(15) Uiso 1.000000 GR .
H9b H 0.8484(2) 0.4154(14) 0.0365(9) 0.1233(15) Uiso 1.000000 GR .
H9c H 0.7436(18) 0.3944(10) -0.0210(2) 0.1233(15) Uiso 1.000000 GR .
C28 C 0.0824(2) 0.2983(3) 0.06793(16) 0.0850(10) Uani 1.000000 . .
H28a H 0.0197(3) 0.2693(12) 0.0822(11) 0.1274(15) Uiso 1.000000 GR .
H28b H 0.0743(12) 0.3559(4) 0.0770(12) 0.1274(15) Uiso 1.000000 GR .
H28c H 0.0868(10) 0.2894(16) 0.01524(19) 0.1274(15) Uiso 1.000000 GR .
C8 C 0.7546(2) 0.2819(2) 0.08583(17) 0.0724(8) Uani 1.000000 . .
H8a H 0.8338(2) 0.2778(2) 0.0924(14) 0.1087(12) Uiso 1.000000 GR .
H8b H 0.7258(18) 0.2527(4) 0.1257(9) 0.1087(12) Uiso 1.000000 GR .
H8c H 0.7252(18) 0.2586(4) 0.0380(6) 0.1087(12) Uiso 1.000000 GR .
C11 C 0.6350(3) 0.5781(2) 0.34241(19) 0.0859(10) Uani 1.000000 . .
H11a H 0.7042(10) 0.5957(3) 0.3696(14) 0.1289(15) Uiso 1.000000 GR .
H11b H 0.625(2) 0.6033(2) 0.29335(19) 0.1289(15) Uiso 1.000000 GR .
H11c H 0.5756(15) 0.5941(2) 0.3697(14) 0.1289(15) Uiso 1.000000 GR .
C24 C 0.3517(6) 0.3790(4) 0.3645(4) 0.0459(11) Uani 0.618(6) D 1
H24 H 0.4162(6) 0.3778(4) 0.3372(4) 0.0550(14) Uiso 0.618(6) R 1
C25 C 0.3201(5) 0.4672(3) 0.3722(3) 0.0753(11) Uani 0.618(6) D 1
H25a H 0.253(2) 0.4704(3) 0.395(2) 0.1130(17) Uiso 0.618(6) GR 1
H25b H 0.3780(18) 0.4954(7) 0.404(2) 0.1130(17) Uiso 0.618(6) GR 1
H25c H 0.309(4) 0.4924(8) 0.3231(4) 0.1130(17) Uiso 0.618(6) GR 1
C26 C 0.3857(7) 0.3415(6) 0.4402(3) 0.0646(14) Uani 0.618(6) D 1
H26a H 0.4513(19) 0.3683(16) 0.4641(9) 0.097(2) Uiso 0.618(6) GR 1
H26b H 0.3273(14) 0.348(2) 0.4710(8) 0.097(2) Uiso 0.618(6) GR 1
H26c H 0.400(3) 0.2842(8) 0.4343(4) 0.097(2) Uiso 0.618(6) GR 1
C25A C 0.2589(8) 0.4610(5) 0.3971(5) 0.0753(11) Uani 0.382(6) D 2
H25d H 0.3087(10) 0.502(2) 0.421(3) 0.1130(17) Uiso 0.382(6) GR 2
H25e H 0.207(4) 0.486(3) 0.3591(8) 0.1130(17) Uiso 0.382(6) GR 2
H25f H 0.220(4) 0.4357(8) 0.434(3) 0.1130(17) Uiso 0.382(6) GR 2
C24A C 0.3229(10) 0.3976(7) 0.3616(7) 0.0459(11) Uani 0.382(6) D 2
H24A H 0.3699(10) 0.4257(7) 0.3291(7) 0.0550(14) Uiso 0.382(6) R 2
C26A C 0.3963(12) 0.3517(11) 0.4203(7) 0.0646(14) Uani 0.382(6) D 2
H26d H 0.443(4) 0.3896(12) 0.451(2) 0.097(2) Uiso 0.382(6) GR 2
H26e H 0.3520(12) 0.321(3) 0.451(2) 0.097(2) Uiso 0.382(6) GR 2
H26f H 0.442(4) 0.314(3) 0.3963(7) 0.097(2) Uiso 0.382(6) GR 2

loop_
_atom_site_aniso_label
_atom_site_aniso_U_11
_atom_site_aniso_U_22
_atom_site_aniso_U_33
_atom_site_aniso_U_12
_atom_site_aniso_U_13
_atom_site_aniso_U_23
Mg1 0.0299(3) 0.0366(3) 0.0314(3) -0.0003(2) 0.0025(2) 0.0008(2)
F4 0.0522(6) 0.0455(6) 0.0438(6) 0.0093(5) 0.0114(5) 0.0058(5)
F3 0.0500(7) 0.0625(8) 0.0374(6) 0.0023(6) -0.0019(5) 0.0016(5)
F1 0.0621(8) 0.0659(8) 0.0421(6) 0.0231(6) -0.0051(5) -0.0012(6)
F2 0.0827(10) 0.0633(9) 0.0586(8) 0.0329(8) -0.0020(7) -0.0130(7)
N2 0.0310(7) 0.0407(8) 0.0315(7) -0.0008(6) 0.0047(5) 0.0006(6)
O1 0.0369(7) 0.0432(7) 0.0375(7) -0.0013(5) -0.0023(5) 0.0061(5)
N1 0.0305(7) 0.0388(8) 0.0322(7) -0.0024(6) 0.0020(5) 0.0018(6)
C1 0.0316(8) 0.0354(9) 0.0353(9) -0.0027(7) 0.0018(7) 0.0056(7)
C30 0.0338(8) 0.0436(10) 0.0356(9) -0.0018(7) 0.0050(7) -0.0042(7)
C18 0.0309(8) 0.0413(9) 0.0400(9) 0.0005(7) 0.0075(7) 0.0016(7)
C14 0.0373(9) 0.0425(10) 0.0370(9) -0.0032(8) 0.0032(7) 0.0058(8)
C16 0.0326(9) 0.0454(10) 0.0406(9) 0.0036(8) 0.0024(7) 0.0043(8)
C31 0.0388(9) 0.0524(11) 0.0378(10) 0.0046(8) -0.0003(7) -0.0008(8)
C2 0.0349(9) 0.0484(11) 0.0375(9) -0.0013(8) 0.0035(7) 0.0034(8)
C35 0.0308(8) 0.0425(10) 0.0392(9) -0.0009(7) 0.0077(7) 0.0004(7)
C15 0.0370(9) 0.0438(10) 0.0466(10) 0.0033(8) 0.0020(8) 0.0128(8)
C33 0.0450(10) 0.0530(11) 0.0393(10) -0.0021(9) 0.0029(8) -0.0116(9)
C19 0.0478(11) 0.0513(11) 0.0411(10) -0.0046(9) 0.0127(8) -0.0001(9)
C3 0.0343(9) 0.0574(12) 0.0437(10) 0.0032(8) 0.0065(7) 0.0031(9)
C32 0.0454(10) 0.0456(11) 0.0499(11) 0.0089(9) 0.0035(8) -0.0073(9)
C27 0.0364(10) 0.0713(15) 0.0455(11) -0.0123(9) 0.0055(8) -0.0100(10)
C6 0.0367(9) 0.0418(10) 0.0373(9) -0.0024(7) 0.0021(7) 0.0024(7)
C34 0.0341(8) 0.0496(11) 0.0339(9) -0.0038(8) 0.0013(7) -0.0007(8)
C5 0.0394(9) 0.0508(11) 0.0382(9) -0.0052(8) -0.0030(7) 0.0014(8)
C17 0.0393(11) 0.0593(13) 0.0818(17) 0.0107(10) 0.0130(10) 0.0215(12)
C39 0.0391(10) 0.0480(11) 0.0503(11) -0.0026(8) 0.0034(8) 0.0094(9)
C4 0.0320(9) 0.0563(12) 0.0470(11) -0.0011(8) -0.0020(8) 0.0071(9)
C10 0.0393(10) 0.0788(16) 0.0432(11) -0.0081(10) 0.0039(8) -0.0180(11)
C23 0.0337(9) 0.0553(12) 0.0444(10) -0.0034(8) 0.0073(8) -0.0031(9)
C7 0.0370(10) 0.0875(17) 0.0412(11) -0.0043(10) 0.0087(8) -0.0114(11)
C13 0.0412(10) 0.0502(12) 0.0652(13) -0.0020(9) 0.0036(9) 0.0208(10)
C22 0.0463(11) 0.0701(15) 0.0625(14) -0.0207(11) 0.0138(10) -0.0082(12)
C37 0.0438(11) 0.0567(13) 0.0600(13) 0.0017(10) -0.0044(9) 0.0102(10)
C29 0.0621(15) 0.0777(18) 0.0765(18) -0.0228(13) 0.0209(13) -0.0290(14)
C38 0.0476(11) 0.0535(12) 0.0499(12) -0.0014(9) 0.0005(9) 0.0118(10)
C36 0.0406(10) 0.0543(13) 0.0627(14) -0.0061(9) -0.0148(9) 0.0103(10)
C12 0.098(2) 0.0721(17) 0.0541(14) -0.0101(15) 0.0331(14) -0.0064(12)
C20 0.0591(13) 0.0672(14) 0.0430(11) -0.0084(11) 0.0194(9) 0.0028(10)
C21 0.0549(13) 0.0782(17) 0.0649(15) -0.0202(12) 0.0264(11) 0.0042(13)
C9 0.0614(15) 0.147(3) 0.0383(12) -0.0088(17) 0.0073(10) 0.0084(15)
C28 0.0574(15) 0.141(3) 0.0535(15) 0.0034(18) -0.0056(12) -0.0051(17)
C8 0.0478(12) 0.094(2) 0.0782(18) -0.0058(13) 0.0164(12) -0.0403(16)
C11 0.104(2) 0.084(2) 0.0746(19) 0.0392(18) 0.0301(17) -0.0004(16)
C24 0.050(4) 0.052(3) 0.0357(12) -0.002(2) 0.008(2) 0.0003(19)
C25 0.092(3) 0.066(2) 0.067(3) -0.002(2) 0.004(2) -0.018(2)
C26 0.072(2) 0.085(3) 0.035(4) -0.016(2) 0.001(3) 0.010(3)
C25A 0.092(3) 0.066(2) 0.067(3) -0.002(2) 0.004(2) -0.018(2)
C24A 0.050(4) 0.052(3) 0.0357(12) -0.002(2) 0.008(2) 0.0003(19)
C26A 0.072(2) 0.085(3) 0.035(4) -0.016(2) 0.001(3) 0.010(3)

loop_
_atom_type_symbol
_atom_type_scat_dispersion_real
_atom_type_scat_dispersion_imag
_atom_type_scat_Cromer_Mann_a1
_atom_type_scat_Cromer_Mann_a2
_atom_type_scat_Cromer_Mann_a3
_atom_type_scat_Cromer_Mann_a4
_atom_type_scat_Cromer_Mann_b1
_atom_type_scat_Cromer_Mann_b2
_atom_type_scat_Cromer_Mann_b3
_atom_type_scat_Cromer_Mann_b4
_atom_type_scat_Cromer_Mann_c
_atom_type_scat_source
_atom_type_scat_dispersion_source
C 0.01920 0.00962 2.31000 1.02000 1.58860 0.86500 20.84390 10.20750 0.56870 51.65120 0.215599998832 'International Tables Volume C Table 6.1.1.4 (pp. 500-502)' 'Henke, Gullikson and Davis, At. Data and Nucl. Data Tables, 1993, 54, 2'
F 0.07537 0.05506 3.53920 2.64120 1.51700 1.02430 10.28250 4.29440 0.26150 26.14760 0.277599990368 'International Tables Volume C Table 6.1.1.4 (pp. 500-502)' 'Henke, Gullikson and Davis, At. Data and Nucl. Data Tables, 1993, 54, 2'
H 0.00000 0.00000 0.49300 0.32291 0.14019 0.04081 10.51090 26.12570 3.14236 57.79970 0.0030380000826 'International Tables Volume C Table 6.1.1.4 (pp. 500-502)' 'Henke, Gullikson and Davis, At. Data and Nucl. Data Tables, 1993, 54, 2'
Mg 0.18014 0.18147 5.42040 2.17350 1.22690 2.30730 2.82750 79.26110 0.38080 7.19370 0.858399987221 'International Tables Volume C Table 6.1.1.4 (pp. 500-502)' 'Henke, Gullikson and Davis, At. Data and Nucl. Data Tables, 1993, 54, 2'
O 0.05239 0.03377 3.04850 2.28680 1.54630 0.86700 13.27710 5.70110 0.32390 32.90890 0.250800013542 'International Tables Volume C Table 6.1.1.4 (pp. 500-502)' 'Henke, Gullikson and Davis, At. Data and Nucl. Data Tables, 1993, 54, 2'
N 0.03256 0.01839 12.21260 3.13220 2.01250 1.16630 0.00570 9.89330 28.99750 0.58260 -11.5290002823 'International Tables Volume C Table 6.1.1.4 (pp. 500-502)' 'Henke, Gullikson and Davis, At. Data and Nucl. Data Tables, 1993, 54, 2'

loop_
_geom_angle_atom_site_label_1
_geom_angle_atom_site_label_2
_geom_angle_atom_site_label_3
_geom_angle
O1 Mg1 N2 106.01(6)
N1 Mg1 N2 94.23(7)
N1 Mg1 O1 114.95(6)
C30 Mg1 N2 117.74(7)
C30 Mg1 O1 106.75(7)
C30 Mg1 N1 116.68(7)
C18 N2 Mg1 121.74(12)
C16 N2 Mg1 117.70(12)
C16 N2 C18 120.17(15)
C39 O1 Mg1 122.26(11)
C36 O1 Mg1 124.14(13)
C36 O1 C39 109.16(15)
C1 N1 Mg1 125.73(12)
C14 N1 Mg1 116.08(12)
C14 N1 C1 117.82(15)
C2 C1 N1 120.83(16)
C6 C1 N1 118.62(16)
C6 C1 C2 120.48(16)
C31 C30 Mg1 124.34(14)
C35 C30 Mg1 122.46(14)
C35 C30 C31 113.18(17)
C19 C18 N2 119.04(17)
C23 C18 N2 120.25(17)
C23 C18 C19 120.56(18)
C15 C14 N1 124.14(17)
C13 C14 N1 120.00(17)
C13 C14 C15 115.85(17)
C15 C16 N2 124.00(17)
C17 C16 N2 120.84(18)
C17 C16 C15 115.16(18)
C30 C31 F1 119.18(17)
C32 C31 F1 116.05(18)
C32 C31 C30 124.75(19)
C3 C2 C1 118.47(18)
C7 C2 C1 122.89(17)
C7 C2 C3 118.63(18)
C30 C35 F4 119.41(17)
C34 C35 F4 116.69(17)
C34 C35 C30 123.90(18)
C16 C15 C14 129.87(18)
H15 C15 C14 115.07(11)
H15 C15 C16 115.07(11)
C32 C33 H33 121.43(12)
C34 C33 H33 121.43(11)
C34 C33 C32 117.14(18)
C20 C19 C18 118.2(2)
H3 C3 C2 119.33(12)
C4 C3 C2 121.33(19)
C4 C3 H3 119.33(12)
C31 C32 F2 119.93(19)
C33 C32 F2 119.88(19)
C33 C32 C31 120.18(19)
C23 C27 H27 107.71(11)
C29 C27 H27 107.71(13)
C29 C27 C23 111.3(2)
C28 C27 H27 107.71(17)
C28 C27 C23 111.8(2)
C28 C27 C29 110.4(2)
C5 C6 C1 118.88(18)
C10 C6 C1 122.01(17)
C10 C6 C5 119.11(18)
C35 C34 F3 119.80(18)
C33 C34 F3 119.37(17)
C33 C34 C35 120.82(18)
H5 C5 C6 119.45(12)
C4 C5 C6 121.10(19)
C4 C5 H5 119.45(11)
H17a C17 C16 109.5
H17b C17 C16 109.5
H17b C17 H17a 109.5
H17c C17 C16 109.5
H17c C17 H17a 109.5
H17c C17 H17b 109.5
H39a C39 O1 110.70(10)
H39b C39 O1 110.70(11)
H39b C39 H39a 108.8
C38 C39 O1 105.23(16)
C38 C39 H39a 110.70(12)
C38 C39 H39b 110.70(13)
C5 C4 C3 119.72(18)
H4 C4 C3 120.14(12)
H4 C4 C5 120.14(11)
H10 C10 C6 108.37(10)
C12 C10 C6 111.9(2)
C12 C10 H10 108.37(15)
C11 C10 C6 111.2(2)
C11 C10 H10 108.37(17)
C11 C10 C12 108.5(2)
C27 C23 C18 121.90(18)
C22 C23 C18 118.6(2)
C22 C23 C27 119.44(19)
H7 C7 C2 107.86(11)
C9 C7 C2 112.2(2)
C9 C7 H7 107.86(14)
C8 C7 C2 110.4(2)
C8 C7 H7 107.86(12)
C8 C7 C9 110.5(2)
H13a C13 C14 109.5
H13b C13 C14 109.5
H13b C13 H13a 109.5
H13c C13 C14 109.5
H13c C13 H13a 109.5
H13c C13 H13b 109.5
H22 C22 C23 119.34(14)
C21 C22 C23 121.3(2)
C21 C22 H22 119.34(14)
H37b C37 H37a 109.0
C38 C37 H37a 111.02(13)
C38 C37 H37b 111.02(14)
C36 C37 H37a 111.02(12)
C36 C37 H37b 111.02(15)
C36 C37 C38 103.69(19)
H29a C29 C27 109.5
H29b C29 C27 109.5
H29b C29 H29a 109.5
H29c C29 C27 109.5
H29c C29 H29a 109.5
H29c C29 H29b 109.5
C37 C38 C39 102.63(18)
H38a C38 C39 111.24(13)
H38a C38 C37 111.24(14)
H38b C38 C39 111.24(12)
H38b C38 C37 111.24(13)
H38b C38 H38a 109.2
C37 C36 O1 106.21(17)
H36a C36 O1 110.49(12)
H36a C36 C37 110.49(15)
H36b C36 O1 110.49(12)
H36b C36 C37 110.49(14)
H36b C36 H36a 108.7
H12a C12 C10 109.5
H12b C12 C10 109.5
H12b C12 H12a 109.5
H12c C12 C10 109.5
H12c C12 H12a 109.5
H12c C12 H12b 109.5
H20 C20 C19 119.23(13)
C21 C20 C19 121.5(2)
C21 C20 H20 119.23(13)
C20 C21 C22 119.6(2)
H21 C21 C22 120.19(14)
H21 C21 C20 120.19(13)
H9a C9 C7 109.5
H9b C9 C7 109.5
H9b C9 H9a 109.5
H9c C9 C7 109.5
H9c C9 H9a 109.5
H9c C9 H9b 109.5
H28a C28 C27 109.5
H28b C28 C27 109.5
H28b C28 H28a 109.5
H28c C28 C27 109.5
H28c C28 H28a 109.5
H28c C28 H28b 109.5
H8a C8 C7 109.5
H8b C8 C7 109.5
H8b C8 H8a 109.5
H8c C8 C7 109.5
H8c C8 H8a 109.5
H8c C8 H8b 109.5
H11a C11 C10 109.5
H11b C11 C10 109.5
H11b C11 H11a 109.5
H11c C11 C10 109.5
H11c C11 H11a 109.5
H11c C11 H11b 109.5
C25 C24 H24 107.3(4)
C26 C24 H24 107.3(4)
C26 C24 C25 110.8(6)
H25a C25 C24 109.5
H25b C25 C24 109.5
H25b C25 H25a 109.5
H25c C25 C24 109.5
H25c C25 H25a 109.5
H25c C25 H25b 109.5
H26a C26 C24 109.5
H26b C26 C24 109.5
H26b C26 H26a 109.5
H26c C26 C24 109.5
H26c C26 H26a 109.5
H26c C26 H26b 109.5
H25e C25A H25d 109.5
H25f C25A H25d 109.5
H25f C25A H25e 109.5
C24A C25A H25d 109.5
C24A C25A H25e 109.5
C24A C25A H25f 109.5
H24A C24A C25A 107.9(7)
C26A C24A C25A 110.4(11)
C26A C24A H24A 107.9(8)
H26d C26A C24A 109.5
H26e C26A C24A 109.5
H26e C26A H26d 109.5
H26f C26A C24A 109.5
H26f C26A H26d 109.5
H26f C26A H26e 109.5

loop_
_geom_bond_atom_site_label_1
_geom_bond_atom_site_label_2
_geom_bond_distance
Mg1 N2 2.0414(16)
Mg1 O1 2.0286(14)
Mg1 N1 2.0326(16)
Mg1 C30 2.1705(19)
F4 C35 1.362(2)
F3 C34 1.357(2)
F1 C31 1.370(2)
F2 C32 1.353(2)
N2 C18 1.436(2)
N2 C16 1.318(3)
O1 C39 1.459(2)
O1 C36 1.453(2)
N1 C1 1.442(2)
N1 C14 1.332(2)
C1 C2 1.404(3)
C1 C6 1.401(3)
C30 C31 1.375(3)
C30 C35 1.379(3)
C18 C19 1.407(3)
C18 C23 1.402(3)
C14 C15 1.405(3)
C14 C13 1.508(3)
C16 C15 1.406(3)
C16 C17 1.517(3)
C31 C32 1.375(3)
C2 C3 1.400(3)
C2 C7 1.514(3)
C35 C34 1.379(3)
C15 H15 0.9500
C33 H33 0.9500
C33 C32 1.376(3)
C33 C34 1.371(3)
C19 C20 1.393(3)
C19 C24 1.552(8)
C19 C24A 1.499(14)
C3 H3 0.9500
C3 C4 1.373(3)
C27 H27 1.0000
C27 C23 1.521(3)
C27 C29 1.524(4)
C27 C28 1.528(3)
C6 C5 1.393(3)
C6 C10 1.525(3)
C5 H5 0.9500
C5 C4 1.381(3)
C17 H17a 0.9800
C17 H17b 0.9800
C17 H17c 0.9800
C39 H39a 0.9900
C39 H39b 0.9900
C39 C38 1.499(3)
C4 H4 0.9500
C10 H10 1.0000
C10 C12 1.520(4)
C10 C11 1.534(4)
C23 C22 1.389(3)
C7 H7 1.0000
C7 C9 1.536(4)
C7 C8 1.524(4)
C13 H13a 0.9800
C13 H13b 0.9800
C13 H13c 0.9800
C22 H22 0.9500
C22 C21 1.378(4)
C37 H37a 0.9900
C37 H37b 0.9900
C37 C38 1.517(3)
C37 C36 1.491(3)
C29 H29a 0.9800
C29 H29b 0.9800
C29 H29c 0.9800
C38 H38a 0.9900
C38 H38b 0.9900
C36 H36a 0.9900
C36 H36b 0.9900
C12 H12a 0.9800
C12 H12b 0.9800
C12 H12c 0.9800
C20 H20 0.9500
C20 C21 1.373(4)
C21 H21 0.9500
C9 H9a 0.9800
C9 H9b 0.9800
C9 H9c 0.9800
C28 H28a 0.9800
C28 H28b 0.9800
C28 H28c 0.9800
C8 H8a 0.9800
C8 H8b 0.9800
C8 H8c 0.9800
C11 H11a 0.9800
C11 H11b 0.9800
C11 H11c 0.9800
C24 H24 1.0000
C24 C25 1.530(6)
C24 C26 1.522(6)
C25 H25a 0.9800
C25 H25b 0.9800
C25 H25c 0.9800
C26 H26a 0.9800
C26 H26b 0.9800
C26 H26c 0.9800
C25A H25d 0.9800
C25A H25e 0.9800
C25A H25f 0.9800
C25A C24A 1.517(8)
C24A H24A 1.0000
C24A C26A 1.519(9)
C26A H26d 0.9800
C26A H26e 0.9800
C26A H26f 0.9800

loop_
_restr_distance_atom_site_label_1
_restr_distance_atom_site_label_2
_restr_distance_site_symmetry_2
_restr_distance_target
_restr_distance_target_weight_param
_restr_distance_diff
C24 C26 1 1.5300 0.0100 0.0076
C25 C24 1 1.5300 0.0100 0.0003
C25A C24A 1 1.5300 0.0100 0.0127
C24A C26A 1 1.5300 0.0100 0.0110
